data_2224416
loop_
_publ_author_name
'Li, Qing-Shan'
'Yin, Ma'
'Wei, Hong'
'Zhou, Guang-Ju'

_publ_section_title
;
 Bis(\m-5-nitro-2-oxidobenzoato)bis[triaquazinc(II)]
;
_journal_coeditor_code RZ2375
_journal_issue 12
_journal_name_full 'Acta Crystallographica Section E'
_journal_page_first m1516
_journal_paper_doi 10.1107/S1600536809045607
_journal_volume 65
_journal_year 2009
_chemical_formula_iupac '[Zn2 (C7 H3 N O5)2 (H2 O)6]'
_chemical_formula_moiety 'C14 H18 N2 O16 Zn2'
_chemical_formula_sum 'C14 H18 N2 O16 Zn2'
_chemical_formula_weight 601.04
_chemical_name_systematic
;
Bis(\m-5-nitro-2-oxidobenzoato)bis[triaquazinc(II)]
;
_space_group_IT_number 14
_symmetry_cell_setting monoclinic
_symmetry_space_group_name_Hall '-P 2ybc'
_symmetry_space_group_name_H-M 'P 1 21/c 1'
_atom_sites_solution_hydrogens geom
_atom_sites_solution_primary direct
_atom_sites_solution_secondary difmap
_audit_creation_method SHELXL-97
_cell_angle_alpha 90.00
_cell_angle_beta 91.887(4)
_cell_angle_gamma 90.00
_cell_formula_units_Z 2
_cell_length_a 10.858(3)
_cell_length_b 13.645(3)
_cell_length_c 6.6367(17)
_cell_measurement_reflns_used 1942
_cell_measurement_temperature 294(2)
_cell_measurement_theta_max 25.79
_cell_measurement_theta_min 2.40
_cell_volume 982.7(4)
_computing_cell_refinement 'SAINT (Bruker, 1997)'
_computing_data_collection 'SMART (Bruker, 1997)'
_computing_data_reduction 'SAINT (Bruker, 1997)'
_computing_molecular_graphics 'SHELXTL (Sheldrick, 2008)'
_computing_publication_material 'SHELXTL (Sheldrick, 2008)'
_computing_structure_refinement 'SHELXL97 (Sheldrick, 2008)'
_computing_structure_solution 'SHELXS97 (Sheldrick, 2008)'
_diffrn_ambient_temperature 294(2)
_diffrn_measured_fraction_theta_full 0.998
_diffrn_measured_fraction_theta_max 0.998
_diffrn_measurement_device_type 'Bruker SMART CCD area-detector'
_diffrn_measurement_method '\f and \w'
_diffrn_radiation_monochromator graphite
_diffrn_radiation_source 'fine-focus sealed tube'
_diffrn_radiation_type MoK\a
_diffrn_radiation_wavelength 0.71073
_diffrn_reflns_av_R_equivalents 0.0405
_diffrn_reflns_av_sigmaI/netI 0.0474
_diffrn_reflns_limit_h_max 13
_diffrn_reflns_limit_h_min -13
_diffrn_reflns_limit_k_max 12
_diffrn_reflns_limit_k_min -17
_diffrn_reflns_limit_l_max 8
_diffrn_reflns_limit_l_min -8
_diffrn_reflns_number 5435
_diffrn_reflns_theta_full 26.39
_diffrn_reflns_theta_max 26.39
_diffrn_reflns_theta_min 1.88
_diffrn_standards_decay_% 0
_diffrn_standards_number 0
_exptl_absorpt_coefficient_mu 2.534
_exptl_absorpt_correction_T_max 0.821
_exptl_absorpt_correction_T_min 0.752
_exptl_absorpt_correction_type multi-scan
_exptl_absorpt_process_details '(SADABS; Sheldrick, 2000)'
_exptl_crystal_colour yellow-green
_exptl_crystal_density_diffrn 2.031
_exptl_crystal_density_method 'not measured'
_exptl_crystal_description block
_exptl_crystal_F_000 608
_exptl_crystal_size_max 0.26
_exptl_crystal_size_mid 0.10
_exptl_crystal_size_min 0.08
_refine_diff_density_max 0.454
_refine_diff_density_min -0.550
_refine_ls_extinction_method none
_refine_ls_goodness_of_fit_ref 1.025
_refine_ls_hydrogen_treatment constr
_refine_ls_matrix_type full
_refine_ls_number_parameters 154
_refine_ls_number_reflns 2009
_refine_ls_number_restraints 0
_refine_ls_restrained_S_all 1.025
_refine_ls_R_factor_all 0.0646
_refine_ls_R_factor_gt 0.0356
_refine_ls_shift/su_max 0.001
_refine_ls_shift/su_mean 0.000
_refine_ls_structure_factor_coef Fsqd
_refine_ls_weighting_details 'calc w=1/[\s^2^(Fo^2^)+(0.0314P)^2^+1.0942P] where P=(Fo^2^+2Fc^2^)/3'
_refine_ls_weighting_scheme calc
_refine_ls_wR_factor_gt 0.0766
_refine_ls_wR_factor_ref 0.0884
_reflns_number_gt 1418
_reflns_number_total 2009
_reflns_threshold_expression I>2\s(I)
_cod_data_source_file rz2375.cif
_cod_data_source_block I
_cod_depositor_comments
;
The following automatic conversions were performed:
'_symmetry_cell_setting' value 'Monoclinic' changed to 'monoclinic'
according to '/home/saulius/struct/CIF-dictionaries/cif_core.dic'
dictionary named 'cif_core.dic' version 2.4.1 from 2010-06-29.

Automatic conversion script
Id: cif_fix_enum 1527 2010-12-29 10:47:43Z saulius 

The following automatic conversions were performed:

'_symmetry_cell_setting' value 'Monoclinic' changed to 'monoclinic'
according to /home/saulius/struct/CIF-dictionaries/cif_core.dic
dictionary named 'cif_core.dic' version 2.4.1 from 2010-06-29.

Automatic conversion script
Id: cif_fix_values 1715 2011-07-08 13:25:40Z adriana 
;
_cod_original_sg_symbol_H-M 'P 21/c'
_cod_database_code 2224416
_cod_database_fobs_code 2224416

loop_
_symmetry_equiv_pos_as_xyz
'x, y, z'
'-x, y+1/2, -z+1/2'
'-x, -y, -z'
'x, -y-1/2, z-1/2'

loop_
_atom_site_type_symbol
_atom_site_label
_atom_site_fract_x
_atom_site_fract_y
_atom_site_fract_z
_atom_site_U_iso_or_equiv
_atom_site_adp_type
_atom_site_calc_flag
_atom_site_refinement_flags
_atom_site_occupancy
_atom_site_disorder_assembly
_atom_site_disorder_group
Zn Zn1 0.52129(4) 0.61159(3) 0.44189(8) 0.03665(16) Uani d . 1 . .
O O1 0.7644(3) 0.37686(19) 0.3938(5) 0.0555(9) Uani d . 1 . .
O O2 0.6145(2) 0.48166(16) 0.4439(4) 0.0310(6) Uani d . 1 . .
O O3 0.6603(2) 0.67583(17) 0.3118(4) 0.0364(6) Uani d . 1 . .
O O4 1.2058(2) 0.6122(2) 0.1104(5) 0.0506(8) Uani d . 1 . .
O O5 1.1653(2) 0.4656(2) 0.2105(4) 0.0393(7) Uani d . 1 . .
O O6 0.4498(3) 0.5753(2) 0.1270(5) 0.0564(8) Uani d . 1 . .
H H6A 0.4933 0.5848 0.0249 0.068 Uiso d R 1 . .
H H6B 0.3721 0.5766 0.1097 0.068 Uiso d R 1 . .
O O7 0.4029(3) 0.72837(19) 0.4384(5) 0.0507(8) Uani d . 1 . .
H H7B 0.3400 0.7042 0.4931 0.061 Uiso d R 1 . .
H H7A 0.3907 0.7724 0.3504 0.061 Uiso d R 1 . .
O O8 0.5896(3) 0.64083(19) 0.7437(4) 0.0493(8) Uani d . 1 . .
H H8A 0.6412 0.5961 0.7716 0.059 Uiso d R 1 . .
H H8B 0.6131 0.6997 0.7546 0.059 Uiso d R 1 . .
N N1 1.1340(3) 0.5505(2) 0.1763(5) 0.0333(7) Uani d . 1 . .
C C1 0.7233(3) 0.4611(2) 0.3858(5) 0.0271(8) Uani d . 1 . .
C C2 0.8053(3) 0.5409(2) 0.3128(5) 0.0242(7) Uani d . 1 . .
C C3 0.9258(3) 0.5143(3) 0.2764(5) 0.0273(8) Uani d . 1 . .
H H3 0.9503 0.4496 0.2969 0.033 Uiso calc R 1 . .
C C4 1.0097(3) 0.5813(3) 0.2108(5) 0.0281(8) Uani d . 1 . .
C C5 0.9774(3) 0.6787(3) 0.1786(6) 0.0333(9) Uani d . 1 . .
H H5A 1.0350 0.7236 0.1346 0.040 Uiso calc R 1 . .
C C6 0.8604(3) 0.7068(3) 0.2126(6) 0.0336(9) Uani d . 1 . .
H H6 0.8387 0.7719 0.1905 0.040 Uiso calc R 1 . .
C C7 0.7692(3) 0.6412(2) 0.2803(5) 0.0268(8) Uani d . 1 . .

loop_
_atom_site_aniso_label
_atom_site_aniso_U_11
_atom_site_aniso_U_22
_atom_site_aniso_U_33
_atom_site_aniso_U_12
_atom_site_aniso_U_13
_atom_site_aniso_U_23
Zn1 0.0288(2) 0.0205(2) 0.0615(3) -0.00197(18) 0.01434(19) -0.0010(2)
O1 0.0525(18) 0.0247(16) 0.092(2) 0.0100(12) 0.0359(17) 0.0158(15)
O2 0.0268(13) 0.0184(12) 0.0483(17) -0.0017(10) 0.0091(11) -0.0007(11)
O3 0.0268(14) 0.0236(13) 0.0593(19) 0.0032(10) 0.0096(12) 0.0079(12)
O4 0.0274(14) 0.0560(19) 0.069(2) -0.0043(14) 0.0138(13) 0.0088(16)
O5 0.0314(14) 0.0428(17) 0.0436(17) 0.0106(12) 0.0012(12) 0.0017(13)
O6 0.0329(16) 0.076(2) 0.060(2) -0.0017(15) 0.0045(14) -0.0002(17)
O7 0.0429(17) 0.0279(16) 0.082(2) 0.0012(12) 0.0102(16) 0.0103(14)
O8 0.064(2) 0.0238(14) 0.061(2) -0.0075(13) 0.0134(15) -0.0095(13)
N1 0.0264(16) 0.044(2) 0.0293(18) -0.0002(14) 0.0000(13) -0.0024(14)
C1 0.0311(19) 0.0213(18) 0.029(2) 0.0013(14) 0.0042(15) -0.0004(14)
C2 0.0243(17) 0.0244(18) 0.0240(19) -0.0004(13) 0.0021(14) 0.0008(14)
C3 0.032(2) 0.0263(19) 0.023(2) 0.0022(14) 0.0015(15) 0.0017(15)
C4 0.0221(17) 0.039(2) 0.023(2) 0.0008(14) 0.0012(14) 0.0003(15)
C5 0.0287(19) 0.034(2) 0.037(2) -0.0037(15) 0.0050(16) 0.0027(17)
C6 0.035(2) 0.0226(19) 0.044(2) 0.0003(15) 0.0051(17) 0.0069(16)
C7 0.0271(18) 0.0243(18) 0.029(2) 0.0021(14) 0.0036(14) 0.0015(14)

loop_
_atom_type_symbol
_atom_type_description
_atom_type_scat_dispersion_real
_atom_type_scat_dispersion_imag
_atom_type_scat_source
C C 0.0033 0.0016 'International Tables Vol C Tables 4.2.6.8 and 6.1.1.4'
H H 0.0000 0.0000 'International Tables Vol C Tables 4.2.6.8 and 6.1.1.4'
N N 0.0061 0.0033 'International Tables Vol C Tables 4.2.6.8 and 6.1.1.4'
O O 0.0106 0.0060 'International Tables Vol C Tables 4.2.6.8 and 6.1.1.4'
Zn Zn 0.2839 1.4301 'International Tables Vol C Tables 4.2.6.8 and 6.1.1.4'

loop_
_geom_angle_atom_site_label_1
_geom_angle_atom_site_label_2
_geom_angle_atom_site_label_3
_geom_angle_site_symmetry_1
_geom_angle_site_symmetry_3
_geom_angle
_geom_angle_publ_flag
O3 Zn1 O2 . . 90.14(10) ?
O3 Zn1 O7 . . 97.96(11) ?
O2 Zn1 O7 . . 170.84(10) ?
O3 Zn1 O2 . 3_666 169.08(10) ?
O2 Zn1 O2 . 3_666 79.97(10) ?
O7 Zn1 O2 . 3_666 91.59(11) ?
O3 Zn1 O8 . . 94.59(11) ?
O2 Zn1 O8 . . 89.95(11) ?
O7 Zn1 O8 . . 93.63(12) ?
O2 Zn1 O8 3_666 . 90.07(10) ?
O3 Zn1 O6 . . 86.38(11) ?
O2 Zn1 O6 . . 88.33(11) ?
O7 Zn1 O6 . . 87.93(12) ?
O2 Zn1 O6 3_666 . 88.69(11) ?
O8 Zn1 O6 . . 178.03(11) ?
C1 O2 Zn1 . . 130.4(2) ?
C1 O2 Zn1 . 3_666 129.6(2) ?
Zn1 O2 Zn1 . 3_666 100.03(10) ?
C7 O3 Zn1 . . 128.7(2) ?
Zn1 O6 H6A . . 121.5 ?
Zn1 O6 H6B . . 115.5 ?
H6A O6 H6B . . 117.7 ?
Zn1 O7 H7B . . 101.9 ?
Zn1 O7 H7A . . 130.2 ?
H7B O7 H7A . . 117.4 ?
Zn1 O8 H8A . . 106.0 ?
Zn1 O8 H8B . . 110.5 ?
H8A O8 H8B . . 118.1 ?
O5 N1 O4 . . 122.3(3) ?
O5 N1 C4 . . 120.1(3) ?
O4 N1 C4 . . 117.5(3) ?
O1 C1 O2 . . 121.7(3) ?
O1 C1 C2 . . 118.2(3) ?
O2 C1 C2 . . 120.1(3) ?
C3 C2 C7 . . 118.5(3) ?
C3 C2 C1 . . 116.2(3) ?
C7 C2 C1 . . 125.4(3) ?
C4 C3 C2 . . 121.4(3) ?
C4 C3 H3 . . 119.3 ?
C2 C3 H3 . . 119.3 ?
C3 C4 C5 . . 121.3(3) ?
C3 C4 N1 . . 119.4(3) ?
C5 C4 N1 . . 119.2(3) ?
C6 C5 C4 . . 118.6(3) ?
C6 C5 H5A . . 120.7 ?
C4 C5 H5A . . 120.7 ?
C5 C6 C7 . . 122.9(3) ?
C5 C6 H6 . . 118.5 ?
C7 C6 H6 . . 118.5 ?
O3 C7 C6 . . 118.1(3) ?
O3 C7 C2 . . 124.6(3) ?
C6 C7 C2 . . 117.3(3) ?

loop_
_geom_bond_atom_site_label_1
_geom_bond_atom_site_label_2
_geom_bond_site_symmetry_2
_geom_bond_distance
_geom_bond_publ_flag
Zn1 O3 . 1.969(2) ?
Zn1 O2 . 2.041(2) ?
Zn1 O7 . 2.047(3) ?
Zn1 O2 3_666 2.107(2) ?
Zn1 O8 . 2.150(3) ?
Zn1 O6 . 2.260(3) ?
O1 C1 . 1.234(4) ?
O2 C1 . 1.285(4) ?
O3 C7 . 1.297(4) ?
O4 N1 . 1.237(4) ?
O5 N1 . 1.226(4) ?
O6 H6A . 0.8486 ?
O6 H6B . 0.8486 ?
O7 H7B . 0.8511 ?
O7 H7A . 0.8457 ?
O8 H8A . 0.8452 ?
O8 H8B . 0.8448 ?
N1 C4 . 1.440(4) ?
C1 C2 . 1.497(5) ?
C2 C3 . 1.386(5) ?
C2 C7 . 1.439(5) ?
C3 C4 . 1.372(5) ?
C3 H3 . 0.9300 ?
C4 C5 . 1.389(5) ?
C5 C6 . 1.353(5) ?
C5 H5A . 0.9300 ?
C6 C7 . 1.418(5) ?
C6 H6 . 0.9300 ?

loop_
_geom_hbond_atom_site_label_D
_geom_hbond_atom_site_label_H
_geom_hbond_atom_site_label_A
_geom_hbond_site_symmetry_A
_geom_hbond_distance_DH
_geom_hbond_distance_HA
_geom_hbond_distance_DA
_geom_hbond_angle_DHA
O8 H8B O3 4_576 0.84 1.81 2.651(3) 172.8
O8 H8A O5 3_766 0.85 2.26 3.038(4) 152.6
O7 H7A O8 4_575 0.85 2.58 3.023(4) 113.7
O7 H7B O1 3_666 0.85 1.77 2.596(4) 163.4
O6 H6B O4 1_455 0.85 1.87 2.696(4) 164.1
O6 H6A O8 1_554 0.85 2.30 3.135(5) 168.1

loop_
_geom_torsion_atom_site_label_1
_geom_torsion_atom_site_label_2
_geom_torsion_atom_site_label_3
_geom_torsion_atom_site_label_4
_geom_torsion_site_symmetry_1
_geom_torsion_site_symmetry_2
_geom_torsion_site_symmetry_3
_geom_torsion_site_symmetry_4
_geom_torsion
_geom_torsion_publ_flag
O3 Zn1 O2 C1 . . . . 2.4(3) ?
O2 Zn1 O2 C1 3_666 . . . 177.8(4) ?
O8 Zn1 O2 C1 . . . . -92.1(3) ?
O6 Zn1 O2 C1 . . . . 88.8(3) ?
O3 Zn1 O2 Zn1 . . . 3_666 -175.34(12) ?
O2 Zn1 O2 Zn1 3_666 . . 3_666 0.0 ?
O8 Zn1 O2 Zn1 . . . 3_666 90.08(11) ?
O6 Zn1 O2 Zn1 . . . 3_666 -88.96(12) ?
O2 Zn1 O3 C7 . . . . -8.9(3) ?
O7 Zn1 O3 C7 . . . . 175.4(3) ?
O2 Zn1 O3 C7 3_666 . . . -33.9(7) ?
O8 Zn1 O3 C7 . . . . 81.0(3) ?
O6 Zn1 O3 C7 . . . . -97.2(3) ?
Zn1 O2 C1 O1 . . . . -178.2(3) ?
Zn1 O2 C1 O1 3_666 . . . -1.1(5) ?
Zn1 O2 C1 C2 . . . . 3.9(5) ?
Zn1 O2 C1 C2 3_666 . . . -178.9(2) ?
O1 C1 C2 C3 . . . . -5.5(5) ?
O2 C1 C2 C3 . . . . 172.4(3) ?
O1 C1 C2 C7 . . . . 175.2(4) ?
O2 C1 C2 C7 . . . . -6.9(5) ?
C7 C2 C3 C4 . . . . 0.0(5) ?
C1 C2 C3 C4 . . . . -179.4(3) ?
C2 C3 C4 C5 . . . . 0.1(6) ?
C2 C3 C4 N1 . . . . 179.6(3) ?
O5 N1 C4 C3 . . . . -2.0(5) ?
O4 N1 C4 C3 . . . . 177.5(3) ?
O5 N1 C4 C5 . . . . 177.5(3) ?
O4 N1 C4 C5 . . . . -3.0(5) ?
C3 C4 C5 C6 . . . . -0.2(6) ?
N1 C4 C5 C6 . . . . -179.7(3) ?
C4 C5 C6 C7 . . . . 0.2(6) ?
Zn1 O3 C7 C6 . . . . -170.1(3) ?
Zn1 O3 C7 C2 . . . . 8.7(5) ?
C5 C6 C7 O3 . . . . 178.8(4) ?
C5 C6 C7 C2 . . . . -0.1(6) ?
C3 C2 C7 O3 . . . . -178.8(3) ?
C1 C2 C7 O3 . . . . 0.5(6) ?
C3 C2 C7 C6 . . . . 0.0(5) ?
C1 C2 C7 C6 . . . . 179.3(3) ?
